data_2001464
loop_
_publ_author_name
'Yufit, D. S.'
'Struchkov, Yu. T.'
'Kozhushkov, S. I.'
'De Meijere, A.'

_publ_contact_author
;
Dr. Dmitrii S. Yufit
Institute of Organoelement Compounds
28 Vavilov St.,
Moscow 117813
Russia
;
_publ_section_title
;15,16-Bis(dispiro[2.0.2.1]hept-7-ylidene)hexaspiro[2.0.2.0.0.0.2.0.2.0.2.0]hexadecane,
 C~30~H~32~
;
_journal_issue 8
_journal_name_full 'Acta Crystallographica Section C'
_journal_page_first 1517
_journal_page_last 1519
_journal_paper_doi 10.1107/S0108270193000472
_journal_volume 49
_journal_year 1993
_chemical_formula_moiety 'C30 H32'
_chemical_formula_sum 'C30 H32'
_chemical_formula_weight 392.56
_chemical_name_systematic
;
15,16-Bis(dispiro[2.0.2.1]hept-7-ylidene)hexaspiro[2.0.2.0.0.0.
2.0.2.0.2.0]hexadecane
;
_space_group_IT_number 2
_symmetry_cell_setting triclinic
_symmetry_space_group_name_Hall '-P 1'
_symmetry_space_group_name_H-M 'P -1'
_cell_angle_alpha 102.63(3)
_cell_angle_beta 106.08(3)
_cell_angle_gamma 115.82(2)
_cell_formula_units_Z 2
_cell_length_a 10.344(3)
_cell_length_b 11.270(3)
_cell_length_c 12.361(4)
_cell_measurement_reflns_used 24
_cell_measurement_temperature 293.0(10)
_cell_measurement_theta_max 12
_cell_measurement_theta_min 11
_cell_volume 1146.5(8)
_computing_structure_refinement 'SHELXL-92 (Sheldrick, 1992)'
_computing_structure_solution 'SHELXTL-Plus (Sheldrick, 1989)'
_diffrn_ambient_temperature 173.0(10)
_diffrn_measurement_device 'Siemens P3/PC'
_diffrn_measurement_method \q/2\q
_diffrn_radiation_monochromator graphite
_diffrn_radiation_source 'fine-focus sealed tube'
_diffrn_radiation_type MoK\a
_diffrn_radiation_wavelength 0.71073
_diffrn_reflns_av_R_equivalents 0.0221
_diffrn_reflns_av_sigmaI/netI 0.0364
_diffrn_reflns_limit_h_max 12
_diffrn_reflns_limit_h_min 0
_diffrn_reflns_limit_k_max 14
_diffrn_reflns_limit_k_min -15
_diffrn_reflns_limit_l_max 16
_diffrn_reflns_limit_l_min -17
_diffrn_reflns_number 3918
_diffrn_reflns_theta_max 30.06
_diffrn_reflns_theta_min 1.86
_diffrn_standards_decay_% 1.5
_diffrn_standards_interval_count 98
_diffrn_standards_number 2
_exptl_absorpt_coefficient_mu 0.064
_exptl_absorpt_correction_type none
_exptl_crystal_colour colourless
_exptl_crystal_density_diffrn 1.137
_exptl_crystal_description 'transparent plate'
_exptl_crystal_F_000 424
_exptl_crystal_size_max 0.5
_exptl_crystal_size_mid 0.3
_exptl_crystal_size_min 0.2
_refine_diff_density_max 0.220
_refine_diff_density_min -0.345
_refine_ls_extinction_method none
_refine_ls_goodness_of_fit_all 0.990
_refine_ls_goodness_of_fit_obs 0.954
_refine_ls_matrix_type fullcycle
_refine_ls_number_parameters 399
_refine_ls_number_reflns 3670
_refine_ls_number_restraints 0
_refine_ls_restrained_S_all 1.088
_refine_ls_restrained_S_obs 0.954
_refine_ls_R_factor_all 0.0703
_refine_ls_R_factor_obs 0.0489
_refine_ls_shift/esd_max -0.006
_refine_ls_shift/esd_mean 0.001
_refine_ls_structure_factor_coef Fsqd
_refine_ls_weighting_details 'w=1/[\s^2^(Fo^2^)+(0.0490P)^2^+1.3986P] where P=(Fo^2^+2Fc^2^)/3'
_refine_ls_weighting_scheme calc
_refine_ls_wR_factor_all 0.1435
_refine_ls_wR_factor_obs 0.1142
_reflns_number_observed 3087
_reflns_number_total 3672
_reflns_observed_criterion I>2\s(I)
_cod_data_source_file hu1043.cif
_cod_data_source_block dak1
_cod_depositor_comments
;
The following automatic conversions were performed:

'_refine_ls_weighting_scheme' value 'calc
w=1/[\s^2^(Fo^2^)+(0.0490P)^2^+1.3986P] where P=(Fo^2^+2Fc^2^)/3' was
changed to 'calc'. New tag '_refine_ls_weighting_details' was
created. The value of the new tag was set to
'w=1/[\s^2^(Fo^2^)+(0.0490P)^2^+1.3986P] where P=(Fo^2^+2Fc^2^)/3'.

Automatic conversion script
Id: cif_fix_values 3143 2015-03-26 13:38:13Z robertas 
;
_cod_original_cell_volume 1146.5(6)
_cod_database_code 2001464

loop_
_symmetry_equiv_pos_as_xyz
'x, y, z'
'-x, -y, -z'

loop_
_atom_site_aniso_label
_atom_site_aniso_U_11
_atom_site_aniso_U_22
_atom_site_aniso_U_33
_atom_site_aniso_U_12
_atom_site_aniso_U_13
_atom_site_aniso_U_23
C1 0.0274(14) 0.0317(13) 0.0289(13) 0.0144(11) 0.0023(11) 0.0111(11)
C2 0.0268(13) 0.0225(11) 0.0272(12) 0.0089(11) 0.0047(11) 0.0071(10)
C3 0.0216(12) 0.0240(11) 0.0225(11) 0.0120(10) 0.0086(10) 0.0107(9)
C4 0.0239(12) 0.0245(11) 0.0236(11) 0.0146(10) 0.0114(10) 0.0120(9)
C5 0.039(2) 0.0325(13) 0.0274(13) 0.0203(13) 0.0155(12) 0.0151(11)
C6 0.039(2) 0.0386(15) 0.0344(14) 0.0250(14) 0.0208(13) 0.0146(12)
C7 0.0212(11) 0.0189(10) 0.0164(10) 0.0118(9) 0.0071(9) 0.0074(8)
C8 0.0248(12) 0.0194(10) 0.0179(10) 0.0124(10) 0.0079(9) 0.0064(8)
C9 0.0303(13) 0.0205(10) 0.0295(12) 0.0171(10) 0.0117(10) 0.0119(9)
C10 0.0308(14) 0.0342(14) 0.048(2) 0.0210(13) 0.0170(13) 0.0252(13)
C11 0.0334(15) 0.0312(13) 0.0391(15) 0.0185(12) 0.0137(12) 0.0208(12)
C12 0.0333(14) 0.0204(11) 0.0259(12) 0.0140(10) 0.0128(11) 0.0070(9)
C13 0.048(2) 0.0251(13) 0.0303(14) 0.0123(13) 0.0114(13) 0.0001(11)
C14 0.056(2) 0.0282(13) 0.037(2) 0.0176(14) 0.0258(15) 0.0036(12)
C15 0.0221(12) 0.0208(10) 0.0153(10) 0.0123(9) 0.0032(9) 0.0038(8)
C16 0.0215(11) 0.0197(10) 0.0151(10) 0.0112(9) 0.0035(9) 0.0027(8)
C17 0.0189(11) 0.0205(10) 0.0228(11) 0.0089(9) 0.0066(9) 0.0067(9)
C18 0.0243(12) 0.0281(12) 0.0266(12) 0.0129(10) 0.0101(10) 0.0115(10)
C19 0.029(2) 0.048(2) 0.0352(15) 0.0236(14) 0.0129(12) 0.0171(13)
C20 0.037(2) 0.043(2) 0.0347(14) 0.0249(14) 0.0185(13) 0.0149(13)
C21 0.0233(12) 0.0253(11) 0.0258(12) 0.0103(10) 0.0062(10) 0.0090(9)
C22 0.030(2) 0.0248(12) 0.042(2) 0.0070(12) 0.0090(13) 0.0070(11)
C23 0.033(2) 0.0303(13) 0.044(2) 0.0138(12) 0.0139(13) 0.0185(12)
C24 0.0218(12) 0.0204(10) 0.0196(10) 0.0115(10) 0.0048(9) 0.0047(8)
C25 0.0243(12) 0.0210(10) 0.0259(11) 0.0137(10) 0.0089(10) 0.0092(9)
C26 0.0306(14) 0.0368(14) 0.0332(14) 0.0230(12) 0.0108(12) 0.0145(12)
C27 0.0331(14) 0.0316(13) 0.0360(14) 0.0214(12) 0.0161(12) 0.0106(11)
C28 0.0250(12) 0.0217(11) 0.0272(12) 0.0144(10) 0.0097(10) 0.0091(9)
C29 0.040(2) 0.0313(13) 0.042(2) 0.0213(13) 0.0199(13) 0.0216(12)
C30 0.0302(15) 0.0224(12) 0.044(2) 0.0129(11) 0.0126(12) 0.0126(11)

loop_
_atom_site_label
_atom_site_fract_x
_atom_site_fract_y
_atom_site_fract_z
_atom_site_U_iso_or_equiv
_atom_site_thermal_displace_type
_atom_site_calc_flag
_atom_site_refinement_flags
_atom_site_occupancy
_atom_site_disorder_group
_atom_site_type_symbol
C1 0.6844(3) -0.0640(3) 0.9354(2) 0.0325(14) Uani d . 1 . C
H11 0.662(3) -0.102(3) 0.999(3) 0.037(7) Uiso d . 1 . H
H12 0.782(4) -0.056(3) 0.923(3) 0.043(8) Uiso d . 1 . H
C2 0.6511(3) 0.0539(3) 0.9276(2) 0.0295(13) Uani d . 1 . C
H21 0.608(3) 0.084(3) 0.982(3) 0.038(8) Uiso d . 1 . H
H22 0.726(4) 0.136(3) 0.911(3) 0.047(8) Uiso d . 1 . H
C3 0.5507(3) -0.0910(2) 0.8284(2) 0.0226(12) Uani d . 1 . C
C4 0.4921(3) -0.1451(2) 0.6958(2) 0.0224(12) Uani d . 1 . C
C5 0.5062(3) -0.0799(3) 0.6057(2) 0.031(2) Uani d . 1 . C
H51 0.601(4) 0.022(3) 0.635(3) 0.049(8) Uiso d . 1 . H
H52 0.404(3) -0.105(3) 0.539(3) 0.040(8) Uiso d . 1 . H
C6 0.5378(4) -0.2003(3) 0.6023(3) 0.034(2) Uani d . 1 . C
H61 0.461(3) -0.291(3) 0.537(3) 0.036(7) Uiso d . 1 . H
H62 0.651(4) -0.173(3) 0.632(3) 0.052(9) Uiso d . 1 . H
C7 0.3769(3) -0.1998(2) 0.7500(2) 0.0185(11) Uani d . 1 . C
C8 0.2748(3) -0.3500(2) 0.7438(2) 0.0209(12) Uani d . 1 . C
C9 0.3204(3) -0.4443(2) 0.7911(2) 0.0250(13) Uani d . 1 . C
C10 0.4629(3) -0.4312(3) 0.8756(3) 0.0341(14) Uani d . 1 . C
H101 0.545(3) -0.336(3) 0.940(2) 0.032(7) Uiso d . 1 . H
H102 0.502(3) -0.491(3) 0.841(3) 0.047(8) Uiso d . 1 . H
C11 0.3056(3) -0.5051(3) 0.8846(3) 0.0330(15) Uani d . 1 . C
H111 0.247(3) -0.610(3) 0.856(2) 0.032(7) Uiso d . 1 . H
H112 0.300(3) -0.449(3) 0.954(3) 0.036(7) Uiso d . 1 . H
C12 0.2341(3) -0.4923(2) 0.6596(2) 0.0269(14) Uani d . 1 . C
C13 0.0902(4) -0.6245(3) 0.5615(3) 0.041(2) Uani d . 1 . C
H131 0.000(4) -0.621(3) 0.512(3) 0.042(8) Uiso d . 1 . H
H132 0.059(4) -0.717(3) 0.573(3) 0.050(9) Uiso d . 1 . H
C14 0.2441(4) -0.5536(3) 0.5454(3) 0.042(2) Uani d . 1 . C
H141 0.243(4) -0.504(4) 0.485(3) 0.061(10) Uiso d . 1 . H
H142 0.307(4) -0.601(3) 0.548(3) 0.054(9) Uiso d . 1 . H
C15 0.1548(3) -0.3131(2) 0.7578(2) 0.0208(12) Uani d . 1 . C
C16 0.2446(3) -0.1745(2) 0.7486(2) 0.0205(11) Uani d . 1 . C
C17 0.0265(3) -0.3806(2) 0.7759(2) 0.0224(11) Uani d . 1 . C
C18 -0.1053(3) -0.3842(3) 0.7993(2) 0.0268(12) Uani d . 1 . C
C19 -0.2330(3) -0.3553(3) 0.7550(3) 0.036(2) Uani d . 1 . C
H191 -0.343(4) -0.437(3) 0.721(3) 0.042(8) Uiso d . 1 . H
H192 -0.214(3) -0.282(3) 0.714(3) 0.045(8) Uiso d . 1 . H
C20 -0.1295(3) -0.2965(3) 0.8911(3) 0.036(2) Uani d . 1 . C
H201 -0.181(4) -0.344(3) 0.941(3) 0.050(9) Uiso d . 1 . H
H202 -0.051(3) -0.194(3) 0.935(3) 0.040(8) Uiso d . 1 . H
C21 -0.0859(3) -0.5087(2) 0.7842(2) 0.0272(12) Uani d . 1 . C
C22 -0.1887(3) -0.6653(3) 0.7098(3) 0.038(2) Uani d . 1 . C
H221 -0.304(4) -0.710(3) 0.678(3) 0.039(8) Uiso d . 1 . H
H222 -0.154(4) -0.709(3) 0.655(3) 0.048(9) Uiso d . 1 . H
C23 -0.0929(3) -0.6080(3) 0.8471(3) 0.037(2) Uani d . 1 . C
H231 -0.151(4) -0.615(4) 0.900(3) 0.065(10) Uiso d . 1 . H
H232 0.002(4) -0.616(3) 0.879(3) 0.048(8) Uiso d . 1 . H
C24 0.2216(3) -0.0702(2) 0.7362(2) 0.0221(12) Uani d . 1 . C
C25 0.1297(3) -0.0020(2) 0.7315(2) 0.0235(12) Uani d . 1 . C
C26 -0.0304(3) -0.0367(3) 0.6533(2) 0.0318(14) Uani d . 1 . C
H261 -0.118(3) -0.142(3) 0.610(3) 0.039(8) Uiso d . 1 . H
H262 -0.038(3) 0.022(3) 0.609(3) 0.042(8) Uiso d . 1 . H
C27 0.0368(3) 0.0305(3) 0.7924(2) 0.0319(14) Uani d . 1 . C
H271 0.073(3) 0.134(3) 0.829(3) 0.038(7) Uiso d . 1 . H
H272 -0.009(3) -0.032(3) 0.834(3) 0.042(8) Uiso d . 1 . H
C28 0.2870(3) 0.0711(2) 0.7309(2) 0.0243(12) Uani d . 1 . C
C29 0.3547(3) 0.1486(3) 0.6588(3) 0.035(2) Uani d . 1 . C
H291 0.299(3) 0.194(3) 0.622(3) 0.044(8) Uiso d . 1 . H
H292 0.405(3) 0.114(3) 0.615(3) 0.046(8) Uiso d . 1 . H
C30 0.4370(3) 0.2134(3) 0.7979(3) 0.0337(15) Uani d . 1 . C
H301 0.536(3) 0.216(3) 0.839(3) 0.039(8) Uiso d . 1 . H
H302 0.433(3) 0.295(3) 0.843(3) 0.047(8) Uiso d . 1 . H

loop_
_atom_type_symbol
_atom_type_description
_atom_type_scat_dispersion_real
_atom_type_scat_dispersion_imag
_atom_type_scat_source
C C 0.0033 0.0016 'International Tables Vol C 1992 Tables 4.2.6.8 and 6.1.1.4'
H H 0.0000 0.0000 'International Tables Vol C 1992 Tables 4.2.6.8 and 6.1.1.4'

loop_
_geom_angle_atom_site_label_1
_geom_angle_atom_site_label_2
_geom_angle_atom_site_label_3
_geom_angle_site_symmetry_1
_geom_angle_site_symmetry_3
_geom_angle
_geom_angle_publ_flag
C3 C1 C2 . . 58.9(2) yes
C3 C2 C1 . . 59.1(2) yes
C4 C3 C2 . . 134.2(2) yes
C4 C3 C1 . . 138.2(2) yes
C2 C3 C1 . . 62.0(2) yes
C4 C3 C7 . . 60.55(15) yes
C2 C3 C7 . . 138.1(2) yes
C1 C3 C7 . . 140.2(2) yes
C3 C4 C5 . . 135.3(2) yes
C3 C4 C6 . . 137.6(2) yes
C5 C4 C6 . . 62.2(2) yes
C3 C4 C7 . . 61.44(15) yes
C5 C4 C7 . . 137.0(2) yes
C6 C4 C7 . . 139.6(2) yes
C4 C5 C6 . . 59.3(2) yes
C4 C6 C5 . . 58.5(2) yes
C4 C7 C3 . . 58.01(15) yes
C4 C7 C16 . . 129.26(9) yes
C3 C7 C16 . . 124.81(8) yes
C4 C7 C8 . . 131.0(2) yes
C3 C7 C8 . . 129.3(2) yes
C16 C7 C8 . . 88.75(9) yes
C9 C8 C12 . . 57.99(15) yes
C9 C8 C15 . . 128.8(2) yes
C12 C8 C15 . . 124.8(2) yes
C9 C8 C7 . . 130.8(2) yes
C12 C8 C7 . . 129.6(2) yes
C15 C8 C7 . . 89.1(2) yes
C12 C9 C11 . . 136.6(2) yes
C12 C9 C10 . . 137.7(2) yes
C11 C9 C10 . . 62.0(2) yes
C12 C9 C8 . . 61.25(15) yes
C11 C9 C8 . . 137.5(2) yes
C10 C9 C8 . . 138.2(2) yes
C9 C10 C11 . . 59.1(2) yes
C9 C11 C10 . . 58.9(2) yes
C9 C12 C13 . . 135.3(2) yes
C9 C12 C14 . . 138.5(2) yes
C13 C12 C14 . . 62.4(2) yes
C9 C12 C8 . . 60.77(15) yes
C13 C12 C8 . . 137.0(2) yes
C14 C12 C8 . . 139.3(2) yes
C12 C13 C14 . . 58.9(2) yes
C12 C14 C13 . . 58.7(2) yes
C17 C15 C16 . . 136.97(13) yes
C17 C15 C8 . . 132.47(10) yes
C16 C15 C8 . . 90.51(9) yes
C24 C16 C15 . . 136.8(2) yes
C24 C16 C7 . . 132.2(2) yes
C15 C16 C7 . . 90.87(12) yes
C15 C17 C21 . . 148.6(2) yes
C15 C17 C18 . . 150.2(2) yes
C21 C17 C18 . . 61.2(2) yes
C17 C18 C21 . . 59.3(2) yes
C17 C18 C19 . . 140.7(2) yes
C21 C18 C19 . . 138.6(2) yes
C17 C18 C20 . . 138.0(2) yes
C21 C18 C20 . . 135.7(2) yes
C19 C18 C20 . . 61.6(2) yes
C18 C19 C20 . . 59.3(2) yes
C18 C20 C19 . . 59.1(2) yes
C17 C21 C18 . . 59.4(2) yes
C17 C21 C23 . . 141.6(2) yes
C18 C21 C23 . . 137.1(2) yes
C17 C21 C22 . . 138.2(2) yes
C18 C21 C22 . . 135.9(2) yes
C23 C21 C22 . . 61.6(2) yes
C21 C22 C23 . . 59.2(2) yes
C21 C23 C22 . . 59.2(2) yes
C16 C24 C28 . . 147.4(2) yes
C16 C24 C25 . . 151.5(2) yes
C28 C24 C25 . . 60.7(2) yes
C24 C25 C28 . . 59.7(2) yes
C24 C25 C27 . . 141.1(2) yes
C28 C25 C27 . . 139.2(2) yes
C24 C25 C26 . . 137.6(2) yes
C28 C25 C26 . . 134.4(2) yes
C27 C25 C26 . . 61.6(2) yes
C25 C26 C27 . . 59.2(2) yes
C25 C27 C26 . . 59.2(2) yes
C24 C28 C25 . . 59.6(2) yes
C24 C28 C29 . . 141.1(2) yes
C25 C28 C29 . . 135.6(2) yes
C24 C28 C30 . . 137.9(2) yes
C25 C28 C30 . . 138.2(2) yes
C29 C28 C30 . . 61.6(2) yes
C28 C29 C30 . . 59.3(2) yes
C28 C30 C29 . . 59.1(2) yes

loop_
_geom_bond_atom_site_label_1
_geom_bond_atom_site_label_2
_geom_bond_site_symmetry_2
_geom_bond_distance
_geom_bond_publ_flag
C1 C3 . 1.482(3) yes
C1 C2 . 1.526(4) yes
C2 C3 . 1.480(3) yes
C3 C4 . 1.455(3) yes
C3 C7 . 1.507(3) yes
C4 C5 . 1.469(3) yes
C4 C6 . 1.480(3) yes
C4 C7 . 1.494(3) yes
C5 C6 . 1.523(4) yes
C7 C16 . 1.511(2) yes
C7 C8 . 1.526(3) yes
C8 C9 . 1.500(3) yes
C8 C12 . 1.507(3) yes
C8 C15 . 1.510(3) yes
C9 C12 . 1.458(3) yes
C9 C11 . 1.477(3) yes
C9 C10 . 1.475(3) yes
C10 C11 . 1.521(4) yes
C12 C13 . 1.478(4) yes
C12 C14 . 1.482(4) yes
C13 C14 . 1.533(4) yes
C15 C17 . 1.323(2) yes
C15 C16 . 1.480(2) yes
C16 C24 . 1.328(3) yes
C17 C21 . 1.455(3) yes
C17 C18 . 1.456(3) yes
C18 C21 . 1.482(3) yes
C18 C19 . 1.484(4) yes
C18 C20 . 1.486(4) yes
C19 C20 . 1.521(4) yes
C21 C23 . 1.483(4) yes
C21 C22 . 1.485(4) yes
C22 C23 . 1.520(4) yes
C24 C28 . 1.459(3) yes
C24 C25 . 1.457(3) yes
C25 C28 . 1.473(3) yes
C25 C27 . 1.486(4) yes
C25 C26 . 1.487(3) yes
C26 C27 . 1.523(4) yes
C28 C29 . 1.483(3) yes
C28 C30 . 1.485(3) yes
C29 C30 . 1.520(4) yes

loop_
_geom_torsion_atom_site_label_1
_geom_torsion_atom_site_label_2
_geom_torsion_atom_site_label_3
_geom_torsion_atom_site_label_4
_geom_torsion_site_symmetry_1
_geom_torsion_site_symmetry_2
_geom_torsion_site_symmetry_3
_geom_torsion_site_symmetry_4
_geom_torsion
_geom_torsion_publ_flag
C18 C17 C15 C16 . . . . -1.8(5) ?
C17 C15 C16 C24 . . . . -12.8(3) ?
C15 C16 C24 C25 . . . . 7.1(6) ?
C7 C8 C15 C16 . . . . 6.46(8) ?
C8 C15 C16 C7 . . . . -6.52(8) ?

loop_
_cod_related_entry_id
_cod_related_entry_database
_cod_related_entry_code
1 ChemSpider 21139715
